data_4324687
loop_
_publ_author_name
'M. Angeles Alvarez'
'M. Esther Garc\'ia'
'Daniel Garc\'ia-Viv\'o'
'Alberto Ramos'
'Miguel A. Ruiz'

_publ_section_title
;
 Mild P4 Activation To Give an Anionic Diphosphorus Complex with a Dual
 Binding Ability at a Single P Site
;
_journal_name_full 'Inorganic Chemistry'
_journal_page_first 2064
_journal_page_last 2066
_journal_paper_doi 10.1021/ic102407s
_journal_volume 50
_journal_year 2011
_chemical_compound_source 'synthesis as described'
_chemical_formula_moiety 'C42 H47 Mo2 O2 P3 Sn, C7 H8'
_chemical_formula_sum 'C49 H55 Mo2 O2 P3 Sn'
_chemical_formula_weight 1079.43
_chemical_name_systematic
;
 ?
;
_space_group_IT_number 14
_symmetry_cell_setting monoclinic
_symmetry_Int_Tables_number 14
_symmetry_space_group_name_Hall '-P 2ybc'
_symmetry_space_group_name_H-M 'P 1 21/c 1'
_atom_sites_solution_hydrogens geom
_atom_sites_solution_primary direct
_atom_sites_solution_secondary difmap
_audit_conform_dict_location ftp://ftp.iucr.org/pub/cif_core.dic
_audit_conform_dict_name cif_core.dic
_audit_conform_dict_version 2.4
_audit_creation_method 'WinGX routine CIF_UPDATE'
_cell_angle_alpha 90
_cell_angle_beta 98.049(2)
_cell_angle_gamma 90
_cell_formula_units_Z 4
_cell_length_a 9.8193(3)
_cell_length_b 22.1561(6)
_cell_length_c 20.7519(6)
_cell_measurement_reflns_used 2912
_cell_measurement_temperature 100.0(1)
_cell_measurement_theta_max 23.0925
_cell_measurement_theta_min 2.3735
_cell_measurement_wavelength 0.71073
_cell_volume 4470.3(2)
_computing_cell_refinement 'BRUKER APEX'
_computing_data_collection 'BRUKER APEX'
_computing_molecular_graphics 'Ortep-3 for Windows (Farrugia, 1997)'
_computing_publication_material 'WinGX publication routines (Farrugia, 1999)'
_computing_structure_refinement 'SHELXL-97 (Sheldrick, 2008)'
_computing_structure_solution 'SHELXL-97 (Sheldrick, 2008)'
_diffrn_ambient_temperature 100.0(1)
_diffrn_measured_fraction_theta_full 0.999
_diffrn_measured_fraction_theta_max 0.999
_diffrn_measurement_device 'four-circle diffractometer'
_diffrn_measurement_device_type 'BRUKER APPEX-II CCD'
_diffrn_measurement_method 'omega/phi scans'
_diffrn_radiation_monochromator graphite
_diffrn_radiation_probe x-ray
_diffrn_radiation_source 'fine-focus sealed tube'
_diffrn_radiation_type MoK\a
_diffrn_radiation_wavelength 0.71073
_diffrn_reflns_av_R_equivalents 0.0867
_diffrn_reflns_av_unetI/netI 0.078
_diffrn_reflns_limit_h_max 12
_diffrn_reflns_limit_h_min -12
_diffrn_reflns_limit_k_max 27
_diffrn_reflns_limit_k_min 0
_diffrn_reflns_limit_l_max 25
_diffrn_reflns_limit_l_min 0
_diffrn_reflns_number 40643
_diffrn_reflns_theta_full 26.02
_diffrn_reflns_theta_max 26.02
_diffrn_reflns_theta_min 1.35
_exptl_absorpt_coefficient_mu 1.253
_exptl_absorpt_correction_T_max 1.0000
_exptl_absorpt_correction_T_min 0.8884
_exptl_absorpt_correction_type multi-scan
_exptl_absorpt_process_details 'BRUKER Sadabs'
_exptl_crystal_colour red
_exptl_crystal_density_diffrn 1.604
_exptl_crystal_description plate
_exptl_crystal_F_000 2176
_exptl_crystal_size_max 0.23
_exptl_crystal_size_mid 0.2
_exptl_crystal_size_min 0.07
_refine_diff_density_max 1.954
_refine_diff_density_min -0.771
_refine_diff_density_rms 0.147
_refine_ls_extinction_method none
_refine_ls_goodness_of_fit_ref 1.045
_refine_ls_hydrogen_treatment constr
_refine_ls_matrix_type full
_refine_ls_number_parameters 515
_refine_ls_number_reflns 8798
_refine_ls_number_restraints 0
_refine_ls_restrained_S_all 1.045
_refine_ls_R_factor_all 0.0763
_refine_ls_R_factor_gt 0.0502
_refine_ls_shift/su_max 0.001
_refine_ls_shift/su_mean 0
_refine_ls_structure_factor_coef Fsqd
_refine_ls_weighting_details 'calc w=1/[\s^2^(Fo^2^)+(0.0307P)^2^+9.2203P] where P=(Fo^2^+2Fc^2^)/3'
_refine_ls_weighting_scheme calc
_refine_ls_wR_factor_gt 0.0947
_refine_ls_wR_factor_ref 0.104
_reflns_number_gt 6549
_reflns_number_total 8798
_reflns_threshold_expression >2\s(I)
_cod_data_source_file ic102407s_si_002_2.cif
_cod_data_source_block compound4
_cod_database_code 4324687

loop_
_symmetry_equiv_pos_as_xyz
'x, y, z'
'-x, y+1/2, -z+1/2'
'-x, -y, -z'
'x, -y-1/2, z-1/2'

loop_
_atom_site_label
_atom_site_type_symbol
_atom_site_fract_x
_atom_site_fract_y
_atom_site_fract_z
_atom_site_U_iso_or_equiv
_atom_site_adp_type
_atom_site_occupancy
_atom_site_symmetry_multiplicity
_atom_site_calc_flag
_atom_site_refinement_flags
Mo1 Mo 0.58801(5) 0.54052(2) 0.71073(2) 0.01478(12) Uani 1 1 d .
Mo2 Mo 0.84296(5) 0.47608(2) 0.76890(2) 0.01394(12) Uani 1 1 d .
Sn1 Sn 0.77190(4) 0.628094(17) 0.897011(17) 0.01592(10) Uani 1 1 d .
P1 P 0.80631(15) 0.58397(6) 0.76032(7) 0.0157(3) Uani 1 1 d .
P2 P 0.68698(15) 0.53785(7) 0.82788(7) 0.0175(3) Uani 1 1 d .
P3 P 0.74888(14) 0.48270(6) 0.65518(6) 0.0126(3) Uani 1 1 d .
O1 O 0.6221(4) 0.66443(18) 0.64531(19) 0.0298(10) Uani 1 1 d .
O2 O 0.6285(4) 0.37312(18) 0.77812(19) 0.0267(10) Uani 1 1 d .
C1 C 0.6186(6) 0.6178(3) 0.6711(3) 0.0196(13) Uani 1 1 d .
C2 C 0.7030(6) 0.4129(3) 0.7741(3) 0.0190(13) Uani 1 1 d .
C3 C 0.3680(5) 0.5483(3) 0.7396(3) 0.0292(15) Uani 1 1 d .
H3 H 0.354 0.5707 0.776 0.035 Uiso 1 1 calc R
C4 C 0.3608(6) 0.5702(3) 0.6768(3) 0.0306(16) Uani 1 1 d .
H4 H 0.3384 0.6095 0.6635 0.037 Uiso 1 1 calc R
C5 C 0.3932(6) 0.5226(3) 0.6365(3) 0.0269(14) Uani 1 1 d .
H5 H 0.3985 0.5249 0.5921 0.032 Uiso 1 1 calc R
C6 C 0.4159(6) 0.4709(3) 0.6757(3) 0.0232(13) Uani 1 1 d .
H6 H 0.4379 0.4327 0.6617 0.028 Uiso 1 1 calc R
C7 C 0.3999(6) 0.4867(3) 0.7393(3) 0.0231(14) Uani 1 1 d .
H7 H 0.4088 0.461 0.7751 0.028 Uiso 1 1 calc R
C8 C 1.0363(6) 0.4770(3) 0.8474(3) 0.0245(14) Uani 1 1 d .
H8 H 1.038 0.4991 0.8856 0.029 Uiso 1 1 calc R
C9 C 1.0780(6) 0.4981(3) 0.7887(3) 0.0233(13) Uani 1 1 d .
H9 H 1.1117 0.5364 0.7815 0.028 Uiso 1 1 calc R
C10 C 1.0594(6) 0.4509(3) 0.7434(3) 0.0215(13) Uani 1 1 d .
H10 H 1.0793 0.4524 0.7009 0.026 Uiso 1 1 calc R
C11 C 1.0058(6) 0.4008(3) 0.7727(3) 0.0215(13) Uani 1 1 d .
H11 H 0.9835 0.3637 0.7532 0.026 Uiso 1 1 calc R
C12 C 0.9919(6) 0.4172(3) 0.8377(3) 0.0233(14) Uani 1 1 d .
H12 H 0.9591 0.3926 0.8684 0.028 Uiso 1 1 calc R
C13 C 0.9883(6) 0.6181(2) 0.9296(3) 0.0189(13) Uani 1 1 d .
C14 C 1.0348(6) 0.5883(3) 0.9873(3) 0.0237(14) Uani 1 1 d .
H14 H 0.9717 0.5735 1.0128 0.028 Uiso 1 1 calc R
C15 C 1.1743(6) 0.5804(3) 1.0072(3) 0.0297(15) Uani 1 1 d .
H15 H 1.2045 0.5605 1.0461 0.036 Uiso 1 1 calc R
C16 C 1.2683(6) 0.6020(3) 0.9695(3) 0.0313(16) Uani 1 1 d .
H16 H 1.3619 0.5967 0.9829 0.038 Uiso 1 1 calc R
C17 C 1.2237(6) 0.6317(3) 0.9115(3) 0.0276(14) Uani 1 1 d .
H17 H 1.2869 0.6461 0.8858 0.033 Uiso 1 1 calc R
C18 C 1.0844(6) 0.6395(2) 0.8924(3) 0.0227(13) Uani 1 1 d .
H18 H 1.0545 0.6595 0.8536 0.027 Uiso 1 1 calc R
C19 C 0.7347(6) 0.7144(2) 0.8523(2) 0.0170(12) Uani 1 1 d .
C20 C 0.8152(6) 0.7638(3) 0.8735(3) 0.0215(13) Uani 1 1 d .
H20 H 0.8805 0.7602 0.9103 0.026 Uiso 1 1 calc R
C21 C 0.8006(6) 0.8182(2) 0.8411(3) 0.0253(14) Uani 1 1 d .
H21 H 0.8541 0.8511 0.8569 0.03 Uiso 1 1 calc R
C22 C 0.7086(6) 0.8241(3) 0.7863(3) 0.0311(15) Uani 1 1 d .
H22 H 0.7024 0.8602 0.7633 0.037 Uiso 1 1 calc R
C23 C 0.6242(7) 0.7763(3) 0.7647(3) 0.0384(17) Uani 1 1 d .
H23 H 0.5588 0.7805 0.728 0.046 Uiso 1 1 calc R
C24 C 0.6373(6) 0.7221(3) 0.7980(3) 0.0286(15) Uani 1 1 d .
H24 H 0.5795 0.6901 0.7835 0.034 Uiso 1 1 calc R
C25 C 0.6720(6) 0.6238(3) 0.9822(3) 0.0205(13) Uani 1 1 d .
C26 C 0.6287(6) 0.6775(3) 1.0093(3) 0.0286(15) Uani 1 1 d .
H26 H 0.6359 0.7139 0.9877 0.034 Uiso 1 1 calc R
C27 C 0.5760(7) 0.6769(3) 1.0673(3) 0.0418(18) Uani 1 1 d .
H27 H 0.5489 0.7128 1.085 0.05 Uiso 1 1 calc R
C28 C 0.5633(7) 0.6229(3) 1.0992(3) 0.0395(18) Uani 1 1 d .
H28 H 0.5279 0.6226 1.1385 0.047 Uiso 1 1 calc R
C29 C 0.6026(6) 0.5695(3) 1.0732(3) 0.0348(16) Uani 1 1 d .
H29 H 0.5926 0.5331 1.0944 0.042 Uiso 1 1 calc R
C30 C 0.6573(6) 0.5705(3) 1.0149(3) 0.0245(14) Uani 1 1 d .
H30 H 0.6847 0.5345 0.9976 0.029 Uiso 1 1 calc R
C31 C 0.8394(5) 0.5210(2) 0.5930(2) 0.0165(12) Uani 1 1 d .
H31 H 0.8914 0.4899 0.5733 0.02 Uiso 1 1 calc R
C32 C 0.9419(6) 0.5688(3) 0.6215(2) 0.0210(13) Uani 1 1 d .
H32A H 1.0101 0.5502 0.6538 0.025 Uiso 1 1 calc R
H32B H 0.894 0.5993 0.6432 0.025 Uiso 1 1 calc R
C33 C 1.0150(6) 0.5991(3) 0.5691(3) 0.0235(13) Uani 1 1 d .
H33A H 1.0747 0.6309 0.5888 0.028 Uiso 1 1 calc R
H33B H 1.0717 0.5696 0.5508 0.028 Uiso 1 1 calc R
C34 C 0.9123(6) 0.6253(3) 0.5157(3) 0.0234(13) Uani 1 1 d .
H34A H 0.9607 0.6423 0.4822 0.028 Uiso 1 1 calc R
H34B H 0.862 0.6577 0.5333 0.028 Uiso 1 1 calc R
C35 C 0.8117(6) 0.5779(3) 0.4856(3) 0.0236(14) Uani 1 1 d .
H35A H 0.8606 0.5471 0.4647 0.028 Uiso 1 1 calc R
H35B H 0.7445 0.5963 0.4528 0.028 Uiso 1 1 calc R
C36 C 0.7384(6) 0.5490(3) 0.5383(2) 0.0201(13) Uani 1 1 d .
H36A H 0.684 0.5794 0.5566 0.024 Uiso 1 1 calc R
H36B H 0.6763 0.518 0.5187 0.024 Uiso 1 1 calc R
C37 C 0.6943(5) 0.4085(2) 0.6167(3) 0.0167(12) Uani 1 1 d .
H37 H 0.646 0.3875 0.6484 0.02 Uiso 1 1 calc R
C38 C 0.5942(6) 0.4086(3) 0.5527(3) 0.0250(14) Uani 1 1 d .
H38A H 0.5155 0.4339 0.5572 0.03 Uiso 1 1 calc R
H38B H 0.6396 0.4248 0.5179 0.03 Uiso 1 1 calc R
C39 C 0.5458(7) 0.3440(3) 0.5359(3) 0.0362(17) Uani 1 1 d .
H39A H 0.4989 0.3281 0.5704 0.043 Uiso 1 1 calc R
H39B H 0.481 0.3443 0.496 0.043 Uiso 1 1 calc R
C40 C 0.6658(6) 0.3038(3) 0.5273(3) 0.0287(15) Uani 1 1 d .
H40A H 0.6335 0.2629 0.5182 0.034 Uiso 1 1 calc R
H40B H 0.7082 0.3177 0.4905 0.034 Uiso 1 1 calc R
C41 C 0.7706(7) 0.3042(3) 0.5875(3) 0.0321(16) Uani 1 1 d .
H41A H 0.8504 0.2811 0.5795 0.039 Uiso 1 1 calc R
H41B H 0.7319 0.2849 0.6228 0.039 Uiso 1 1 calc R
C42 C 0.8156(6) 0.3689(3) 0.6079(3) 0.0302(15) Uani 1 1 d .
H42A H 0.8782 0.3674 0.6484 0.036 Uiso 1 1 calc R
H42B H 0.8645 0.3864 0.575 0.036 Uiso 1 1 calc R
C43 C 0.7980(9) 0.2550(3) 0.8672(4) 0.048(2) Uani 1 1 d .
H43 H 0.7038 0.2556 0.8686 0.058 Uiso 1 1 calc R
C44 C 0.8873(9) 0.2727(3) 0.9200(4) 0.053(2) Uani 1 1 d .
H44 H 0.8532 0.2847 0.9576 0.063 Uiso 1 1 calc R
C45 C 1.0265(10) 0.2729(3) 0.9187(4) 0.059(2) Uani 1 1 d .
H45 H 1.0865 0.2855 0.9549 0.071 Uiso 1 1 calc R
C46 C 1.0770(9) 0.2542(3) 0.8626(4) 0.057(2) Uani 1 1 d .
H46 H 1.1713 0.2546 0.8613 0.069 Uiso 1 1 calc R
C47 C 0.9918(9) 0.2357(3) 0.8105(4) 0.055(2) Uani 1 1 d .
H47 H 1.0277 0.2227 0.7738 0.065 Uiso 1 1 calc R
C48 C 0.8488(10) 0.2357(3) 0.8103(4) 0.056(2) Uani 1 1 d .
C49 C 0.7566(12) 0.2169(4) 0.7557(4) 0.097(4) Uani 1 1 d .
H49A H 0.7973 0.1847 0.734 0.146 Uiso 1 1 calc R
H49B H 0.7369 0.2502 0.7263 0.146 Uiso 1 1 calc R
H49C H 0.6728 0.203 0.7696 0.146 Uiso 1 1 calc R

loop_
_atom_site_aniso_label
_atom_site_aniso_U_11
_atom_site_aniso_U_22
_atom_site_aniso_U_33
_atom_site_aniso_U_23
_atom_site_aniso_U_13
_atom_site_aniso_U_12
Mo1 0.0114(3) 0.0186(3) 0.0139(2) -0.0021(2) 0.00040(19) 0.0003(2)
Mo2 0.0148(3) 0.0156(2) 0.0110(2) 0.00028(19) 0.00045(19) 0.0025(2)
Sn1 0.0174(2) 0.0170(2) 0.01306(19) -0.00082(16) 0.00109(15) 0.00063(17)
P1 0.0178(8) 0.0152(7) 0.0139(7) -0.0018(6) 0.0018(6) -0.0018(6)
P2 0.0181(8) 0.0209(8) 0.0140(7) -0.0020(6) 0.0042(6) -0.0004(6)
P3 0.0123(7) 0.0137(7) 0.0115(7) -0.0002(6) 0.0007(6) -0.0014(6)
O1 0.041(3) 0.020(2) 0.028(2) 0.0032(19) 0.003(2) 0.006(2)
O2 0.023(2) 0.025(2) 0.032(2) 0.0014(19) 0.0036(19) -0.008(2)
C1 0.016(3) 0.021(3) 0.021(3) -0.003(3) -0.001(2) -0.002(3)
C2 0.023(3) 0.021(3) 0.014(3) 0.000(2) 0.005(2) 0.001(3)
C3 0.007(3) 0.048(4) 0.035(4) -0.017(3) 0.012(3) -0.002(3)
C4 0.013(3) 0.024(3) 0.052(4) 0.004(3) -0.007(3) 0.009(3)
C5 0.015(3) 0.039(4) 0.023(3) -0.004(3) -0.007(3) -0.001(3)
C6 0.015(3) 0.025(3) 0.030(3) -0.008(3) 0.002(3) -0.004(3)
C7 0.016(3) 0.031(4) 0.023(3) 0.002(3) 0.005(3) -0.006(3)
C8 0.016(3) 0.032(4) 0.023(3) -0.002(3) -0.007(3) 0.008(3)
C9 0.014(3) 0.025(3) 0.031(3) -0.002(3) 0.005(3) -0.005(3)
C10 0.018(3) 0.024(3) 0.022(3) 0.001(3) 0.003(3) 0.004(3)
C11 0.017(3) 0.019(3) 0.027(3) 0.000(3) -0.002(3) 0.011(3)
C12 0.020(3) 0.027(3) 0.023(3) 0.010(3) 0.000(3) 0.010(3)
C13 0.021(3) 0.021(3) 0.015(3) -0.004(2) 0.001(2) -0.002(3)
C14 0.032(4) 0.023(3) 0.016(3) -0.002(2) 0.003(3) 0.000(3)
C15 0.033(4) 0.035(4) 0.018(3) 0.004(3) -0.009(3) 0.011(3)
C16 0.016(3) 0.040(4) 0.036(4) -0.006(3) -0.005(3) 0.010(3)
C17 0.022(3) 0.030(4) 0.032(3) -0.001(3) 0.007(3) -0.003(3)
C18 0.027(3) 0.020(3) 0.018(3) -0.002(2) -0.005(3) 0.001(3)
C19 0.023(3) 0.014(3) 0.014(3) -0.003(2) 0.002(2) 0.005(2)
C20 0.016(3) 0.026(3) 0.022(3) 0.001(3) 0.001(3) 0.001(3)
C21 0.030(4) 0.014(3) 0.030(3) -0.004(3) -0.001(3) -0.008(3)
C22 0.033(4) 0.026(4) 0.032(4) 0.005(3) -0.001(3) 0.002(3)
C23 0.044(4) 0.033(4) 0.033(4) -0.001(3) -0.013(3) 0.009(3)
C24 0.035(4) 0.016(3) 0.030(3) 0.002(3) -0.011(3) 0.001(3)
C25 0.020(3) 0.025(3) 0.017(3) -0.003(3) 0.002(2) 0.003(3)
C26 0.034(4) 0.032(4) 0.021(3) 0.001(3) 0.007(3) 0.004(3)
C27 0.046(5) 0.046(5) 0.034(4) -0.013(3) 0.010(3) 0.011(4)
C28 0.036(4) 0.070(5) 0.013(3) 0.001(3) 0.005(3) 0.009(4)
C29 0.034(4) 0.047(4) 0.024(3) 0.015(3) 0.005(3) 0.006(3)
C30 0.018(3) 0.033(4) 0.022(3) 0.003(3) 0.002(3) 0.004(3)
C31 0.020(3) 0.019(3) 0.012(3) -0.001(2) 0.010(2) 0.000(2)
C32 0.030(3) 0.022(3) 0.010(3) 0.000(2) 0.001(3) -0.005(3)
C33 0.021(3) 0.025(3) 0.024(3) 0.003(3) 0.003(3) -0.005(3)
C34 0.029(4) 0.021(3) 0.021(3) 0.007(3) 0.008(3) 0.000(3)
C35 0.028(3) 0.029(3) 0.013(3) 0.005(3) -0.003(3) 0.001(3)
C36 0.020(3) 0.026(3) 0.014(3) 0.003(2) 0.003(2) -0.004(3)
C37 0.015(3) 0.018(3) 0.018(3) -0.001(2) 0.004(2) -0.002(2)
C38 0.028(4) 0.025(3) 0.020(3) -0.010(3) -0.007(3) 0.004(3)
C39 0.035(4) 0.031(4) 0.037(4) -0.008(3) -0.014(3) -0.002(3)
C40 0.032(4) 0.021(3) 0.032(4) -0.013(3) 0.001(3) -0.003(3)
C41 0.036(4) 0.024(3) 0.034(4) -0.007(3) -0.003(3) 0.004(3)
C42 0.032(4) 0.025(3) 0.032(4) -0.009(3) -0.003(3) 0.001(3)
C43 0.074(6) 0.029(4) 0.045(5) 0.013(4) 0.015(4) 0.012(4)
C44 0.072(6) 0.028(4) 0.061(5) 0.008(4) 0.018(5) 0.004(4)
C45 0.074(7) 0.038(5) 0.065(6) 0.009(4) 0.012(5) 0.002(4)
C46 0.064(6) 0.037(5) 0.074(6) 0.014(4) 0.023(5) 0.022(4)
C47 0.060(6) 0.037(5) 0.067(6) 0.019(4) 0.013(5) 0.002(4)
C48 0.083(7) 0.031(4) 0.046(5) 0.015(4) -0.019(5) -0.013(4)
C49 0.143(11) 0.072(7) 0.073(7) 0.005(6) 0.003(7) -0.015(7)

loop_
_atom_type_symbol
_atom_type_description
_atom_type_scat_dispersion_real
_atom_type_scat_dispersion_imag
_atom_type_scat_source
C C 0.0033 0.0016 'International Tables Vol C Tables 4.2.6.8 and 6.1.1.4'
H H 0 0 'International Tables Vol C Tables 4.2.6.8 and 6.1.1.4'
Mo Mo -1.6832 0.6857 'International Tables Vol C Tables 4.2.6.8 and 6.1.1.4'
O O 0.0106 0.006 'International Tables Vol C Tables 4.2.6.8 and 6.1.1.4'
P P 0.1023 0.0942 'International Tables Vol C Tables 4.2.6.8 and 6.1.1.4'
Sn Sn -0.6537 1.4246 'International Tables Vol C Tables 4.2.6.8 and 6.1.1.4'

loop_
_geom_angle_atom_site_label_1
_geom_angle_atom_site_label_2
_geom_angle_atom_site_label_3
_geom_angle
C1 Mo1 C5 91.8(2)
C1 Mo1 C3 104.4(2)
C5 Mo1 C3 58.3(2)
C1 Mo1 C6 126.9(2)
C5 Mo1 C6 35.2(2)
C3 Mo1 C6 58.0(2)
C1 Mo1 C4 79.8(2)
C5 Mo1 C4 35.3(2)
C3 Mo1 C4 34.5(2)
C6 Mo1 C4 58.1(2)
C1 Mo1 C7 136.9(2)
C5 Mo1 C7 58.3(2)
C3 Mo1 C7 34.9(2)
C6 Mo1 C7 34.78(19)
C4 Mo1 C7 57.7(2)
C1 Mo1 P1 69.63(16)
C5 Mo1 P1 160.45(16)
C3 Mo1 P1 130.83(15)
C6 Mo1 P1 161.58(15)
C4 Mo1 P1 139.50(16)
C7 Mo1 P1 140.39(14)
C1 Mo1 P3 96.55(17)
C5 Mo1 P3 97.13(15)
C3 Mo1 P3 147.62(16)
C6 Mo1 P3 89.66(15)
C4 Mo1 P3 131.13(16)
C7 Mo1 P3 115.93(15)
P1 Mo1 P3 79.53(5)
C1 Mo1 P2 111.85(16)
C5 Mo1 P2 144.96(16)
C3 Mo1 P2 89.98(16)
C6 Mo1 P2 117.15(15)
C4 Mo1 P2 121.76(17)
C7 Mo1 P2 87.40(14)
P1 Mo1 P2 53.00(5)
P3 Mo1 P2 104.98(5)
C1 Mo1 Mo2 114.98(16)
C5 Mo1 Mo2 138.96(15)
C3 Mo1 Mo2 133.39(17)
C6 Mo1 Mo2 109.89(15)
C4 Mo1 Mo2 165.22(16)
C7 Mo1 Mo2 107.50(15)
P1 Mo1 Mo2 51.78(4)
P3 Mo1 Mo2 51.65(3)
P2 Mo1 Mo2 53.36(4)
C2 Mo2 C12 87.2(2)
C2 Mo2 C11 88.3(2)
C12 Mo2 C11 35.97(19)
C2 Mo2 C8 118.4(2)
C12 Mo2 C8 35.3(2)
C11 Mo2 C8 59.1(2)
C2 Mo2 C10 120.4(2)
C12 Mo2 C10 58.9(2)
C11 Mo2 C10 35.22(19)
C8 Mo2 C10 58.6(2)
C2 Mo2 C9 144.6(2)
C12 Mo2 C9 58.9(2)
C11 Mo2 C9 58.8(2)
C8 Mo2 C9 35.41(19)
C10 Mo2 C9 34.93(19)
C2 Mo2 P3 85.57(16)
C12 Mo2 P3 139.79(15)
C11 Mo2 P3 104.25(14)
C8 Mo2 P3 148.00(15)
C10 Mo2 P3 91.67(14)
C9 Mo2 P3 113.07(14)
C2 Mo2 P1 127.32(16)
C12 Mo2 P1 132.90(15)
C11 Mo2 P1 144.36(15)
C8 Mo2 P1 98.11(15)
C10 Mo2 P1 110.57(15)
C9 Mo2 P1 86.56(15)
P3 Mo2 P1 80.53(5)
C2 Mo2 P2 83.22(16)
C12 Mo2 P2 112.74(15)
C11 Mo2 P2 148.19(14)
C8 Mo2 P2 98.54(15)
C10 Mo2 P2 152.16(15)
C9 Mo2 P2 117.24(15)
P3 Mo2 P2 105.58(5)
P1 Mo2 P2 53.13(5)
C2 Mo2 Mo1 79.06(16)
C12 Mo2 Mo1 161.08(15)
C11 Mo2 Mo1 153.95(14)
C8 Mo2 Mo1 146.73(15)
C10 Mo2 Mo1 139.74(14)
C9 Mo2 Mo1 136.25(15)
P3 Mo2 Mo1 52.53(3)
P1 Mo2 Mo1 52.44(4)
P2 Mo2 Mo1 53.08(3)
C19 Sn1 C25 109.2(2)
C19 Sn1 C13 109.3(2)
C25 Sn1 C13 106.4(2)
C19 Sn1 P2 115.98(14)
C25 Sn1 P2 106.26(16)
C13 Sn1 P2 109.22(15)
P2 P1 Mo2 65.26(5)
P2 P1 Mo1 64.60(5)
Mo2 P1 Mo1 75.78(4)
P1 P2 Mo1 62.40(5)
P1 P2 Mo2 61.62(5)
Mo1 P2 Mo2 73.56(4)
P1 P2 Sn1 80.32(6)
Mo1 P2 Sn1 125.94(6)
Mo2 P2 Sn1 122.28(6)
C31 P3 C37 103.9(2)
C31 P3 Mo2 123.23(17)
C37 P3 Mo2 114.25(17)
C31 P3 Mo1 119.26(18)
C37 P3 Mo1 119.72(17)
Mo2 P3 Mo1 75.82(4)
O1 C1 Mo1 172.8(5)
O2 C2 Mo2 175.2(5)
C4 C3 C7 108.6(5)
C4 C3 Mo1 73.2(3)
C7 C3 Mo1 73.2(3)
C4 C3 H3 125.7
C7 C3 H3 125.7
Mo1 C3 H3 119.8
C3 C4 C5 108.1(6)
C3 C4 Mo1 72.3(3)
C5 C4 Mo1 71.5(3)
C3 C4 H4 125.9
C5 C4 H4 125.9
Mo1 C4 H4 121.9
C6 C5 C4 107.2(5)
C6 C5 Mo1 72.8(3)
C4 C5 Mo1 73.2(3)
C6 C5 H5 126.4
C4 C5 H5 126.4
Mo1 C5 H5 119.5
C7 C6 C5 108.2(5)
C7 C6 Mo1 73.2(3)
C5 C6 Mo1 72.0(3)
C7 C6 H6 125.9
C5 C6 H6 125.9
Mo1 C6 H6 120.7
C6 C7 C3 107.7(5)
C6 C7 Mo1 72.0(3)
C3 C7 Mo1 72.0(3)
C6 C7 H7 126.1
C3 C7 H7 126.1
Mo1 C7 H7 121.6
C12 C8 C9 108.0(5)
C12 C8 Mo2 71.5(3)
C9 C8 Mo2 73.0(3)
C12 C8 H8 126
C9 C8 H8 126
Mo2 C8 H8 121.3
C10 C9 C8 107.7(5)
C10 C9 Mo2 72.2(3)
C8 C9 Mo2 71.6(3)
C10 C9 H9 126.1
C8 C9 H9 126.1
Mo2 C9 H9 121.8
C9 C10 C11 108.8(5)
C9 C10 Mo2 72.9(3)
C11 C10 Mo2 71.4(3)
C9 C10 H10 125.6
C11 C10 H10 125.6
Mo2 C10 H10 121.7
C10 C11 C12 107.5(5)
C10 C11 Mo2 73.4(3)
C12 C11 Mo2 71.9(3)
C10 C11 H11 126.2
C12 C11 H11 126.2
Mo2 C11 H11 120.4
C8 C12 C11 108.0(5)
C8 C12 Mo2 73.2(3)
C11 C12 Mo2 72.2(3)
C8 C12 H12 126
C11 C12 H12 126
Mo2 C12 H12 120.4
C18 C13 C14 118.4(5)
C18 C13 Sn1 120.7(4)
C14 C13 Sn1 120.8(4)
C15 C14 C13 120.7(6)
C15 C14 H14 119.6
C13 C14 H14 119.6
C16 C15 C14 119.9(5)
C16 C15 H15 120
C14 C15 H15 120
C15 C16 C17 120.2(6)
C15 C16 H16 119.9
C17 C16 H16 119.9
C18 C17 C16 119.3(6)
C18 C17 H17 120.4
C16 C17 H17 120.4
C17 C18 C13 121.5(5)
C17 C18 H18 119.3
C13 C18 H18 119.3
C24 C19 C20 117.5(5)
C24 C19 Sn1 121.4(4)
C20 C19 Sn1 120.9(4)
C21 C20 C19 121.4(5)
C21 C20 H20 119.3
C19 C20 H20 119.3
C22 C21 C20 120.3(5)
C22 C21 H21 119.8
C20 C21 H21 119.8
C21 C22 C23 119.8(6)
C21 C22 H22 120.1
C23 C22 H22 120.1
C22 C23 C24 119.7(6)
C22 C23 H23 120.2
C24 C23 H23 120.2
C23 C24 C19 121.3(6)
C23 C24 H24 119.4
C19 C24 H24 119.4
C30 C25 C26 117.9(5)
C30 C25 Sn1 122.4(4)
C26 C25 Sn1 119.4(4)
C27 C26 C25 120.9(6)
C27 C26 H26 119.5
C25 C26 H26 119.5
C26 C27 C28 119.9(6)
C26 C27 H27 120.1
C28 C27 H27 120.1
C29 C28 C27 120.5(6)
C29 C28 H28 119.7
C27 C28 H28 119.7
C28 C29 C30 119.3(6)
C28 C29 H29 120.4
C30 C29 H29 120.4
C25 C30 C29 121.5(6)
C25 C30 H30 119.3
C29 C30 H30 119.3
C32 C31 C36 109.3(4)
C32 C31 P3 113.6(3)
C36 C31 P3 112.0(4)
C32 C31 H31 107.2
C36 C31 H31 107.2
P3 C31 H31 107.2
C31 C32 C33 112.2(4)
C31 C32 H32A 109.2
C33 C32 H32A 109.2
C31 C32 H32B 109.2
C33 C32 H32B 109.2
H32A C32 H32B 107.9
C34 C33 C32 111.0(5)
C34 C33 H33A 109.4
C32 C33 H33A 109.4
C34 C33 H33B 109.4
C32 C33 H33B 109.4
H33A C33 H33B 108
C33 C34 C35 111.5(5)
C33 C34 H34A 109.3
C35 C34 H34A 109.3
C33 C34 H34B 109.3
C35 C34 H34B 109.3
H34A C34 H34B 108
C34 C35 C36 109.9(4)
C34 C35 H35A 109.7
C36 C35 H35A 109.7
C34 C35 H35B 109.7
C36 C35 H35B 109.7
H35A C35 H35B 108.2
C31 C36 C35 112.3(4)
C31 C36 H36A 109.1
C35 C36 H36A 109.1
C31 C36 H36B 109.1
C35 C36 H36B 109.1
H36A C36 H36B 107.9
C42 C37 C38 108.4(4)
C42 C37 P3 112.3(4)
C38 C37 P3 118.6(4)
C42 C37 H37 105.5
C38 C37 H37 105.5
P3 C37 H37 105.5
C39 C38 C37 109.7(5)
C39 C38 H38A 109.7
C37 C38 H38A 109.7
C39 C38 H38B 109.7
C37 C38 H38B 109.7
H38A C38 H38B 108.2
C40 C39 C38 110.8(5)
C40 C39 H39A 109.5
C38 C39 H39A 109.5
C40 C39 H39B 109.5
C38 C39 H39B 109.5
H39A C39 H39B 108.1
C41 C40 C39 110.7(5)
C41 C40 H40A 109.5
C39 C40 H40A 109.5
C41 C40 H40B 109.5
C39 C40 H40B 109.5
H40A C40 H40B 108.1
C40 C41 C42 111.8(5)
C40 C41 H41A 109.3
C42 C41 H41A 109.3
C40 C41 H41B 109.3
C42 C41 H41B 109.3
H41A C41 H41B 107.9
C37 C42 C41 111.9(5)
C37 C42 H42A 109.2
C41 C42 H42A 109.2
C37 C42 H42B 109.2
C41 C42 H42B 109.2
H42A C42 H42B 107.9
C44 C43 C48 119.9(8)
C44 C43 H43 120.1
C48 C43 H43 120.1
C43 C44 C45 121.1(8)
C43 C44 H44 119.5
C45 C44 H44 119.5
C44 C45 C46 119.2(9)
C44 C45 H45 120.4
C46 C45 H45 120.4
C47 C46 C45 120.8(9)
C47 C46 H46 119.6
C45 C46 H46 119.6
C46 C47 C48 121.1(8)
C46 C47 H47 119.4
C48 C47 H47 119.4
C47 C48 C49 122.2(9)
C47 C48 C43 117.9(7)
C49 C48 C43 119.9(9)
C48 C49 H49A 109.5
C48 C49 H49B 109.5
H49A C49 H49B 109.5
C48 C49 H49C 109.5
H49A C49 H49C 109.5
H49B C49 H49C 109.5

loop_
_geom_bond_atom_site_label_1
_geom_bond_atom_site_label_2
_geom_bond_distance
Mo1 C1 1.941(6)
Mo1 C5 2.317(5)
Mo1 C3 2.328(5)
Mo1 C6 2.328(5)
Mo1 C4 2.338(5)
Mo1 C7 2.343(6)
Mo1 P1 2.4419(15)
Mo1 P3 2.4445(14)
Mo1 P2 2.4891(15)
Mo1 Mo2 2.9860(7)
Mo2 C2 1.975(6)
Mo2 C12 2.300(5)
Mo2 C11 2.304(5)
Mo2 C8 2.321(5)
Mo2 C10 2.329(6)
Mo2 C9 2.338(5)
Mo2 P3 2.4155(14)
Mo2 P1 2.4201(15)
Mo2 P2 2.4982(15)
Sn1 C19 2.135(5)
Sn1 C25 2.141(5)
Sn1 C13 2.149(6)
Sn1 P2 2.5331(15)
P1 P2 2.201(2)
P3 C31 1.869(5)
P3 C37 1.872(5)
O1 C1 1.166(6)
O2 C2 1.156(6)
C3 C4 1.384(8)
C3 C7 1.399(8)
C3 H3 0.93
C4 C5 1.411(8)
C4 H4 0.93
C5 C6 1.405(8)
C5 H5 0.93
C6 C7 1.396(8)
C6 H6 0.93
C7 H7 0.93
C8 C12 1.401(8)
C8 C9 1.417(8)
C8 H8 0.93
C9 C10 1.401(8)
C9 H9 0.93
C10 C11 1.402(8)
C10 H10 0.93
C11 C12 1.422(8)
C11 H11 0.93
C12 H12 0.93
C13 C18 1.384(8)
C13 C14 1.388(7)
C14 C15 1.385(8)
C14 H14 0.93
C15 C16 1.377(9)
C15 H15 0.93
C16 C17 1.386(8)
C16 H16 0.93
C17 C18 1.381(8)
C17 H17 0.93
C18 H18 0.93
C19 C24 1.383(7)
C19 C20 1.385(7)
C20 C21 1.377(8)
C20 H20 0.93
C21 C22 1.356(8)
C21 H21 0.93
C22 C23 1.381(9)
C22 H22 0.93
C23 C24 1.381(8)
C23 H23 0.93
C24 H24 0.93
C25 C30 1.379(8)
C25 C26 1.407(8)
C26 C27 1.375(8)
C26 H26 0.93
C27 C28 1.381(9)
C27 H27 0.93
C28 C29 1.379(9)
C28 H28 0.93
C29 C30 1.391(8)
C29 H29 0.93
C30 H30 0.93
C31 C32 1.522(7)
C31 C36 1.530(7)
C31 H31 0.98
C32 C33 1.539(7)
C32 H32A 0.97
C32 H32B 0.97
C33 C34 1.507(7)
C33 H33A 0.97
C33 H33B 0.97
C34 C35 1.515(8)
C34 H34A 0.97
C34 H34B 0.97
C35 C36 1.532(7)
C35 H35A 0.97
C35 H35B 0.97
C36 H36A 0.97
C36 H36B 0.97
C37 C42 1.512(8)
C37 C38 1.538(7)
C37 H37 0.98
C38 C39 1.533(8)
C38 H38A 0.97
C38 H38B 0.97
C39 C40 1.508(8)
C39 H39A 0.97
C39 H39B 0.97
C40 C41 1.503(8)
C40 H40A 0.97
C40 H40B 0.97
C41 C42 1.541(8)
C41 H41A 0.97
C41 H41B 0.97
C42 H42A 0.97
C42 H42B 0.97
C43 C44 1.362(10)
C43 C48 1.412(11)
C43 H43 0.93
C44 C45 1.371(11)
C44 H44 0.93
C45 C46 1.392(11)
C45 H45 0.93
C46 C47 1.335(11)
C46 H46 0.93
C47 C48 1.403(11)
C47 H47 0.93
C48 C49 1.411(11)
C49 H49A 0.96
C49 H49B 0.96
C49 H49C 0.96
